data_4104088
loop_
_publ_author_name
'Takeo Fukuzumi'
'Jeffrey W. Bode'

_publ_section_title
;
 A Reagent for the Convenient, Solid-Phase Synthesis of N-Terminal Peptide
 Hydroxylamines for Chemoselective Ligations
;
_journal_name_full 'Journal of the American Chemical Society'
_journal_page_first 3864
_journal_page_last 3865
_journal_paper_doi 10.1021/ja900601c
_journal_volume 131
_journal_year 2009
_chemical_absolute_configuration ad
_chemical_formula_sum 'C14 H9 N O4 S'
_chemical_formula_weight 287.28
_space_group_IT_number 19
_symmetry_cell_setting orthorhombic
_symmetry_Int_Tables_number 19
_symmetry_space_group_name_Hall 'P 2ac 2ab'
_symmetry_space_group_name_H-M 'P 21 21 21'
_atom_sites_solution_hydrogens geom
_atom_sites_solution_primary direct
_audit_creation_method SHELXL-97
_cell_angle_alpha 90.00
_cell_angle_beta 90.00
_cell_angle_gamma 90.00
_cell_formula_units_Z 4
_cell_length_a 7.3767(6)
_cell_length_b 10.9197(9)
_cell_length_c 15.7341(14)
_cell_measurement_temperature 153(1)
_cell_volume 1267.40(19)
_computing_data_collection 'CrystalClear (Rigaku, 1999)'
_computing_data_reduction 'CrystalClear (Rigaku, 1999)'
_computing_structure_refinement 'SHELXL-97 (Sheldrick, 1997)'
_computing_structure_solution 'SIR97 (Altomare, 1999)'
_diffrn_ambient_temperature 153(1)
_diffrn_measured_fraction_theta_full 0.998
_diffrn_measured_fraction_theta_max 0.998
_diffrn_measurement_device 'CCD Area Detector'
_diffrn_measurement_device_type 'Rigaku Mercury'
_diffrn_measurement_method 'phi and omega rotations'
_diffrn_radiation_monochromator graphite
_diffrn_radiation_source 'rotating anode'
_diffrn_radiation_type MoK\a
_diffrn_radiation_wavelength 0.71073
_diffrn_reflns_av_R_equivalents 0.0155
_diffrn_reflns_av_sigmaI/netI 0.0185
_diffrn_reflns_limit_h_max 8
_diffrn_reflns_limit_h_min -8
_diffrn_reflns_limit_k_max 12
_diffrn_reflns_limit_k_min -10
_diffrn_reflns_limit_l_max 15
_diffrn_reflns_limit_l_min -18
_diffrn_reflns_number 5822
_diffrn_reflns_theta_full 25.01
_diffrn_reflns_theta_max 25.01
_diffrn_reflns_theta_min 2.59
_exptl_absorpt_coefficient_mu 0.268
_exptl_absorpt_correction_T_max 1.0000
_exptl_absorpt_correction_T_min 0.8699
_exptl_absorpt_correction_type multi-scan
_exptl_crystal_colour colorless
_exptl_crystal_density_diffrn 1.506
_exptl_crystal_density_method 'not measured'
_exptl_crystal_description plate
_exptl_crystal_F_000 592
_exptl_crystal_size_max 0.32
_exptl_crystal_size_mid 0.24
_exptl_crystal_size_min 0.10
_refine_diff_density_max 0.137
_refine_diff_density_min -0.294
_refine_diff_density_rms 0.041
_refine_ls_abs_structure_details 'Flack H D (1983), Acta Cryst. A39, 876-881'
_refine_ls_abs_structure_Flack 0.03(7)
_refine_ls_extinction_method none
_refine_ls_goodness_of_fit_ref 1.123
_refine_ls_hydrogen_treatment constr
_refine_ls_matrix_type full
_refine_ls_number_parameters 182
_refine_ls_number_reflns 2237
_refine_ls_number_restraints 0
_refine_ls_restrained_S_all 1.123
_refine_ls_R_factor_all 0.0290
_refine_ls_R_factor_gt 0.0284
_refine_ls_shift/su_max 0.000
_refine_ls_shift/su_mean 0.000
_refine_ls_structure_factor_coef Fsqd
_refine_ls_weighting_details 'calc w=1/[\s^2^(Fo^2^)+(0.0377P)^2^+0.2459P] where P=(Fo^2^+2Fc^2^)/3'
_refine_ls_weighting_scheme calc
_refine_ls_wR_factor_gt 0.0684
_refine_ls_wR_factor_ref 0.0692
_reflns_number_gt 2202
_reflns_number_total 2237
_reflns_threshold_expression >2sigma(I)
_cod_data_source_file ja900601c_si_003.cif
_cod_data_source_block shelxl
_cod_original_sg_symbol_H-M 'P 21 21 21 '
_cod_database_code 4104088

loop_
_symmetry_equiv_pos_as_xyz
'x, y, z'
'x+1/2, -y+1/2, -z'
'-x, y+1/2, -z+1/2'
'-x+1/2, -y, z+1/2'

loop_
_atom_site_label
_atom_site_type_symbol
_atom_site_fract_x
_atom_site_fract_y
_atom_site_fract_z
_atom_site_U_iso_or_equiv
_atom_site_adp_type
_atom_site_occupancy
_atom_site_symmetry_multiplicity
_atom_site_calc_flag
_atom_site_refinement_flags
C1 C 0.7881(2) 0.54207(16) 0.32611(10) 0.0240(4) Uani 1 1 d .
C2 C 0.7871(3) 0.57002(16) 0.24053(11) 0.0289(4) Uani 1 1 d .
H2 H 0.8794 0.5439 0.2046 0.038 Uiso 1 1 calc R
C3 C 0.6426(3) 0.63872(17) 0.21037(11) 0.0313(4) Uani 1 1 d .
H3 H 0.6371 0.6584 0.1529 0.042 Uiso 1 1 calc R
C4 C 0.5067(3) 0.67849(16) 0.26420(11) 0.0315(4) Uani 1 1 d .
H4 H 0.4109 0.7240 0.2423 0.042 Uiso 1 1 calc R
C5 C 0.5110(2) 0.65130(15) 0.35101(11) 0.0271(4) Uani 1 1 d .
H5 H 0.4198 0.6783 0.3873 0.036 Uiso 1 1 calc R
C6 C 0.6551(2) 0.58294(14) 0.38137(10) 0.0231(4) Uani 1 1 d .
C7 C 0.6946(2) 0.55400(15) 0.47243(10) 0.0234(3) Uani 1 1 d .
C8 C 0.5447(2) 0.54818(15) 0.53643(10) 0.0226(3) Uani 1 1 d .
C9 C 0.4151(2) 0.45372(16) 0.53682(10) 0.0243(4) Uani 1 1 d .
C10 C 0.2763(2) 0.45614(18) 0.59671(11) 0.0299(4) Uani 1 1 d .
H10 H 0.1907 0.3937 0.5973 0.040 Uiso 1 1 calc R
C11 C 0.2640(3) 0.55032(18) 0.65540(11) 0.0337(4) Uani 1 1 d .
H11 H 0.1716 0.5508 0.6956 0.045 Uiso 1 1 calc R
C12 C 0.3900(3) 0.64309(16) 0.65364(12) 0.0328(4) Uani 1 1 d .
H12 H 0.3816 0.7069 0.6926 0.044 Uiso 1 1 calc R
C13 C 0.5301(3) 0.64282(16) 0.59432(11) 0.0285(4) Uani 1 1 d .
H13 H 0.6140 0.7064 0.5937 0.038 Uiso 1 1 calc R
C14 C 0.4204(2) 0.35003(16) 0.47717(11) 0.0279(4) Uani 1 1 d .
H14 H 0.3247 0.2947 0.4788 0.037 Uiso 1 1 calc R
N1 N 0.8559(2) 0.47726(14) 0.48269(9) 0.0287(3) Uani 1 1 d .
O1 O 1.12491(18) 0.51806(14) 0.38018(9) 0.0430(4) Uani 1 1 d .
O2 O 0.9425(2) 0.33055(11) 0.36643(8) 0.0415(4) Uani 1 1 d .
O3 O 0.85738(18) 0.61255(12) 0.50077(7) 0.0314(3) Uani 1 1 d .
O4 O 0.53988(19) 0.33137(11) 0.42620(8) 0.0338(3) Uani 1 1 d .
S1 S 0.95285(6) 0.45865(4) 0.38235(3) 0.02939(13) Uani 1 1 d .

loop_
_atom_site_aniso_label
_atom_site_aniso_U_11
_atom_site_aniso_U_22
_atom_site_aniso_U_33
_atom_site_aniso_U_23
_atom_site_aniso_U_13
_atom_site_aniso_U_12
C1 0.0243(9) 0.0212(8) 0.0266(8) 0.0025(7) -0.0010(7) -0.0014(8)
C2 0.0354(10) 0.0273(9) 0.0241(8) -0.0017(7) 0.0008(8) -0.0006(8)
C3 0.0395(10) 0.0320(9) 0.0222(8) 0.0013(7) -0.0064(8) -0.0016(9)
C4 0.0304(10) 0.0317(9) 0.0324(9) 0.0032(8) -0.0087(8) 0.0023(8)
C5 0.0252(9) 0.0262(9) 0.0299(8) 0.0006(7) 0.0001(7) 0.0015(7)
C6 0.0232(8) 0.0215(8) 0.0246(8) 0.0011(7) -0.0017(7) -0.0037(7)
C7 0.0244(8) 0.0218(8) 0.0240(8) 0.0014(7) -0.0024(7) -0.0031(7)
C8 0.0246(8) 0.0227(8) 0.0204(7) 0.0053(7) -0.0034(7) 0.0013(8)
C9 0.0244(9) 0.0256(8) 0.0229(7) 0.0035(7) -0.0018(7) 0.0011(7)
C10 0.0266(9) 0.0293(9) 0.0338(9) 0.0059(8) 0.0026(7) -0.0001(8)
C11 0.0339(10) 0.0347(10) 0.0325(8) 0.0040(8) 0.0117(8) 0.0082(9)
C12 0.0419(11) 0.0258(9) 0.0307(8) -0.0009(8) 0.0041(9) 0.0071(8)
C13 0.0346(9) 0.0223(8) 0.0287(8) 0.0023(7) -0.0014(8) 0.0001(8)
C14 0.0278(9) 0.0266(9) 0.0293(8) 0.0009(7) -0.0012(8) -0.0044(7)
N1 0.0258(8) 0.0322(8) 0.0282(7) 0.0053(6) -0.0001(7) 0.0022(7)
O1 0.0223(7) 0.0647(10) 0.0418(7) 0.0106(7) 0.0019(6) -0.0025(6)
O2 0.0494(9) 0.0312(7) 0.0438(8) 0.0080(6) 0.0125(7) 0.0139(6)
O3 0.0276(7) 0.0358(7) 0.0309(6) -0.0002(5) -0.0033(5) -0.0066(6)
O4 0.0358(7) 0.0321(7) 0.0336(6) -0.0074(5) 0.0037(6) -0.0013(6)
S1 0.0252(2) 0.0346(2) 0.0283(2) 0.00782(19) 0.00334(19) 0.00619(19)

loop_
_atom_type_symbol
_atom_type_description
_atom_type_scat_dispersion_real
_atom_type_scat_dispersion_imag
_atom_type_scat_source
C C 0.0033 0.0016 'International Tables Vol C Tables 4.2.6.8 and 6.1.1.4'
H H 0.0000 0.0000 'International Tables Vol C Tables 4.2.6.8 and 6.1.1.4'
N N 0.0061 0.0033 'International Tables Vol C Tables 4.2.6.8 and 6.1.1.4'
O O 0.0106 0.0060 'International Tables Vol C Tables 4.2.6.8 and 6.1.1.4'
S S 0.1246 0.1234 'International Tables Vol C Tables 4.2.6.8 and 6.1.1.4'

loop_
_geom_angle_atom_site_label_1
_geom_angle_atom_site_label_2
_geom_angle_atom_site_label_3
_geom_angle
C2 C1 C6 122.50(16)
C2 C1 S1 127.53(14)
C6 C1 S1 109.92(12)
C1 C2 C3 117.21(17)
C4 C3 C2 121.17(16)
C3 C4 C5 121.00(17)
C6 C5 C4 118.00(16)
C5 C6 C1 120.08(15)
C5 C6 C7 126.46(15)
C1 C6 C7 113.29(15)
O3 C7 N1 62.59(10)
O3 C7 C6 111.56(13)
N1 C7 C6 112.63(14)
O3 C7 C8 115.40(13)
N1 C7 C8 120.11(13)
C6 C7 C8 120.63(15)
C13 C8 C9 119.51(15)
C13 C8 C7 117.99(15)
C9 C8 C7 122.43(14)
C10 C9 C8 119.29(16)
C10 C9 C14 117.80(16)
C8 C9 C14 122.91(15)
C11 C10 C9 120.91(17)
C12 C11 C10 119.30(17)
C11 C12 C13 120.90(17)
C8 C13 C12 120.08(17)
O4 C14 C9 124.93(16)
C7 N1 O3 57.64(10)
C7 N1 S1 107.45(10)
O3 N1 S1 106.41(10)
C7 O3 N1 59.77(10)
O2 S1 O1 119.39(9)
O2 S1 N1 104.58(8)
O1 S1 N1 109.48(8)
O2 S1 C1 112.57(9)
O1 S1 C1 111.57(8)
N1 S1 C1 96.41(7)

loop_
_geom_bond_atom_site_label_1
_geom_bond_atom_site_label_2
_geom_bond_distance
C1 C2 1.381(2)
C1 C6 1.385(2)
C1 S1 1.7578(17)
C2 C3 1.387(3)
C3 C4 1.383(3)
C4 C5 1.398(2)
C5 C6 1.384(2)
C6 C7 1.496(2)
C7 O3 1.432(2)
C7 N1 1.464(2)
C7 C8 1.497(2)
C8 C13 1.382(2)
C8 C9 1.407(2)
C9 C10 1.391(2)
C9 C14 1.471(2)
C10 C11 1.385(3)
C11 C12 1.375(3)
C12 C13 1.393(3)
C14 O4 1.209(2)
N1 O3 1.5045(19)
N1 S1 1.7452(15)
O1 S1 1.4259(14)
O2 S1 1.4231(14)
